data_4305581
loop_
_publ_author_name
'Chryssoula Drouza'
'Anastasios D. Keramidas'

_publ_section_title
;
Solid State and Aqueous Solution Characterization of Rectangular
Tetranuclear VIV/V-p-Semiquinonate/Hydroquinonate Complexes Exhibiting a
Proton Induced Electron Transfer
;
_journal_name_full 'Inorganic Chemistry'
_journal_page_first 7211
_journal_page_last 7224
_journal_paper_doi 10.1021/ic800569t
_journal_volume 47
_journal_year 2008
_chemical_formula_sum 'C18 H44 N8 O21 V2'
_chemical_formula_weight 810.49
_chemical_name_systematic
;
 ?
;
_space_group_IT_number 2
_symmetry_cell_setting triclinic
_symmetry_space_group_name_Hall '-P 1'
_symmetry_space_group_name_H-M 'P -1'
_atom_sites_solution_hydrogens geom
_atom_sites_solution_primary direct
_atom_sites_solution_secondary difmap
_audit_creation_method SHELXL-97
_cell_angle_alpha 93.586(12)
_cell_angle_beta 111.185(16)
_cell_angle_gamma 109.918(14)
_cell_formula_units_Z 2
_cell_length_a 10.5707(18)
_cell_length_b 13.5589(18)
_cell_length_c 13.801(2)
_cell_measurement_temperature 100(2)
_cell_measurement_theta_max 31.0966
_cell_measurement_theta_min 3.0285
_cell_volume 1694.7(5)
_computing_cell_refinement
;
'Mon Jun 05 18:31:17 2006'
;
_computing_data_collection
;
'Mon Jun 05 18:31:17 2006'
;
_computing_data_reduction
;
'Mon Jun 05 18:31:17 2006'
;
_computing_structure_refinement 'SHELXL-97 (Sheldrick, 1997)'
_diffrn_ambient_temperature 100(2)
_diffrn_detector_area_resol_mean 16.0288
_diffrn_measured_fraction_theta_full 0.869
_diffrn_measured_fraction_theta_max 0.869
_diffrn_radiation_monochromator graphite
_diffrn_radiation_source 'Enhance (Mo) X-ray Source'
_diffrn_radiation_type MoK\a
_diffrn_radiation_wavelength 0.71073
_diffrn_reflns_av_R_equivalents 0.0450
_diffrn_reflns_av_sigmaI/netI 0.0826
_diffrn_reflns_limit_h_max 15
_diffrn_reflns_limit_h_min -15
_diffrn_reflns_limit_k_max 19
_diffrn_reflns_limit_k_min -18
_diffrn_reflns_limit_l_max 19
_diffrn_reflns_limit_l_min -19
_diffrn_reflns_number 24636
_diffrn_reflns_theta_full 31.39
_diffrn_reflns_theta_max 31.39
_diffrn_reflns_theta_min 3.05
_exptl_absorpt_coefficient_mu 0.646
_exptl_absorpt_correction_T_max 0.93739
_exptl_absorpt_correction_T_min 0.90327
_exptl_absorpt_correction_type analytical
_exptl_absorpt_process_details
;
'Mon Jun 05 18:31:17 2006'
;
_exptl_crystal_density_diffrn 1.588
_exptl_crystal_density_method 'not measured'
_exptl_crystal_F_000 844
_exptl_crystal_size_max 0.09470
_exptl_crystal_size_mid 0.07330
_exptl_crystal_size_min 0.04610
_refine_diff_density_max 1.081
_refine_diff_density_min -0.829
_refine_diff_density_rms 0.103
_refine_ls_extinction_coef 0.0076(13)
_refine_ls_extinction_expression Fc^*^=kFc[1+0.001xFc^2^\l^3^/sin(2\q)]^-1/4^
_refine_ls_extinction_method SHELXL
_refine_ls_goodness_of_fit_ref 1.058
_refine_ls_hydrogen_treatment mixed
_refine_ls_matrix_type full
_refine_ls_number_parameters 526
_refine_ls_number_reflns 9729
_refine_ls_number_restraints 22
_refine_ls_restrained_S_all 1.058
_refine_ls_R_factor_all 0.1136
_refine_ls_R_factor_gt 0.0696
_refine_ls_shift/su_max 3.687
_refine_ls_shift/su_mean 0.024
_refine_ls_structure_factor_coef Fsqd
_refine_ls_weighting_details 'calc w=1/[\s^2^(Fo^2^)+(0.0714P)^2^+3.9250P] where P=(Fo^2^+2Fc^2^)/3'
_refine_ls_weighting_scheme calc
_refine_ls_wR_factor_gt 0.1786
_refine_ls_wR_factor_ref 0.1899
_reflns_number_gt 6022
_reflns_number_total 9729
_reflns_threshold_expression >2sigma(I)
_cod_data_source_file ic800569t-file002_1.cif
_cod_data_source_block v4biq
_cod_database_code 4305581

loop_
_symmetry_equiv_pos_as_xyz
'x, y, z'
'-x, -y, -z'

loop_
_atom_site_label
_atom_site_type_symbol
_atom_site_fract_x
_atom_site_fract_y
_atom_site_fract_z
_atom_site_U_iso_or_equiv
_atom_site_adp_type
_atom_site_occupancy
_atom_site_symmetry_multiplicity
_atom_site_calc_flag
_atom_site_refinement_flags
_atom_site_disorder_assembly
_atom_site_disorder_group
V1 V 0.30031(7) 0.57758(5) 0.70041(5) 0.02217(17) Uani 1 1 d . . .
V11 V 0.19985(7) 0.80066(5) 0.92692(5) 0.02178(17) Uani 1 1 d . . .
O17 O 0.5210(3) 1.0597(2) 1.1613(2) 0.0298(7) Uani 1 1 d . . .
O14 O 0.0316(3) 0.8030(2) 0.9610(2) 0.0281(6) Uani 1 1 d . . .
O7 O -0.0100(3) 0.3417(2) 0.4381(2) 0.0302(6) Uani 1 1 d . . .
O4 O 0.4684(3) 0.5444(2) 0.6959(2) 0.0292(6) Uani 1 1 d . . .
O13 O 0.1157(3) 0.6441(2) 0.8906(2) 0.0241(6) Uani 1 1 d . . .
O16 O -0.0747(3) 0.8039(3) 1.0731(3) 0.0386(8) Uani 1 1 d . . .
O5 O 0.1725(3) 0.4913(2) 0.5474(2) 0.0253(6) Uani 1 1 d . . .
O11 O 0.1360(3) 0.8278(2) 0.8116(2) 0.0304(6) Uani 1 1 d . . .
O15 O 0.3287(3) 0.9534(2) 1.0143(2) 0.0248(6) Uani 1 1 d . . .
O1 O 0.3600(3) 0.6946(2) 0.6755(2) 0.0296(6) Uani 1 1 d . . .
N55 N 0.3047(4) 0.2105(3) 0.1396(3) 0.0337(8) Uani 1 1 d . . .
H55A H 0.3956 0.2538 0.1628 0.040 Uiso 1 1 calc R . .
H55B H 0.2408 0.2153 0.0820 0.040 Uiso 1 1 calc R . .
O3 O 0.3876(3) 0.6120(2) 0.8556(2) 0.0243(6) Uani 1 1 d . . .
N54 N 0.3590(4) 0.1275(3) 0.2808(3) 0.0376(9) Uani 1 1 d . . .
H54A H 0.4503 0.1701 0.3052 0.045 Uiso 1 1 calc R . .
H54B H 0.3301 0.0789 0.3141 0.045 Uiso 1 1 calc R . .
N53 N 0.1939(4) 0.3544(3) 0.2861(3) 0.0360(9) Uani 1 1 d . . .
H53A H 0.1035 0.3303 0.2410 0.043 Uiso 1 1 calc R . .
H53B H 0.2571 0.4122 0.2820 0.043 Uiso 1 1 calc R . .
C63 C 0.0735(4) 0.5153(3) 1.1096(3) 0.0223(8) Uani 1 1 d . . .
H63 H 0.1225 0.5256 1.1829 0.027 Uiso 1 1 calc R . .
N51 N 0.1395(4) 0.2137(3) 0.3688(3) 0.0371(9) Uani 1 1 d . . .
H51A H 0.0489 0.1892 0.3239 0.045 Uiso 1 1 calc R . .
H51B H 0.1673 0.1803 0.4182 0.045 Uiso 1 1 calc R . .
N56 N 0.1229(4) 0.0685(3) 0.1543(3) 0.0354(9) Uani 1 1 d . . .
H56A H 0.0954 0.0193 0.1873 0.042 Uiso 1 1 calc R . .
H56B H 0.0597 0.0739 0.0967 0.042 Uiso 1 1 calc R . .
N11 N 0.2712(3) 0.7863(2) 1.1035(3) 0.0235(7) Uani 1 1 d . . .
O6 O 0.5790(3) 0.4335(3) 0.6929(3) 0.0400(8) Uani 1 1 d . . .
N52 N 0.3749(4) 0.3419(3) 0.4330(3) 0.0363(9) Uani 1 1 d . . .
H52A H 0.4023 0.3096 0.4834 0.044 Uiso 1 1 calc R . .
H52B H 0.4376 0.3997 0.4285 0.044 Uiso 1 1 calc R . .
N1 N 0.2333(3) 0.3992(3) 0.7127(2) 0.0224(7) Uani 1 1 d . . .
C1 C 0.2230(4) 0.3850(3) 0.8164(3) 0.0229(8) Uani 1 1 d . . .
H1A H 0.1902 0.3092 0.8178 0.027 Uiso 1 1 calc R . .
H1B H 0.1499 0.4100 0.8225 0.027 Uiso 1 1 calc R . .
C53 C 0.4275(4) 0.3904(3) 0.9844(3) 0.0207(7) Uani 1 1 d . . .
H53 H 0.3793 0.3164 0.9733 0.025 Uiso 1 1 calc R . .
C3 C 0.0872(4) 0.3441(3) 0.6238(3) 0.0266(8) Uani 1 1 d . . .
H3A H 0.0117 0.3494 0.6455 0.032 Uiso 1 1 calc R . .
H3B H 0.0679 0.2687 0.6051 0.032 Uiso 1 1 calc R . .
C11 C 0.2799(4) 0.6809(3) 1.1162(3) 0.0226(8) Uani 1 1 d . . .
H11A H 0.3146 0.6786 1.1911 0.027 Uiso 1 1 calc R . .
H11B H 0.3508 0.6724 1.0907 0.027 Uiso 1 1 calc R . .
C52 C 0.3685(4) 0.4454(3) 0.9102(3) 0.0209(7) Uani 1 1 d . . .
C62 C 0.1323(4) 0.5889(3) 1.0559(3) 0.0205(7) Uani 1 1 d . . .
C61 C 0.0591(4) 0.5744(3) 0.9456(3) 0.0217(8) Uani 1 1 d . . .
C102 C 0.2633(5) 0.1365(3) 0.1924(4) 0.0309(9) Uani 1 1 d . . .
C51 C 0.4426(4) 0.5559(3) 0.9252(3) 0.0202(7) Uani 1 1 d . . .
C5 C 0.0817(4) 0.3945(3) 0.5282(3) 0.0254(8) Uiso 1 1 d . . .
C2 C 0.3405(5) 0.3611(3) 0.6969(3) 0.0294(9) Uani 1 1 d . . .
H2A H 0.2921 0.3093 0.6299 0.035 Uiso 1 1 calc R . .
H2B H 0.3740 0.3249 0.7533 0.035 Uiso 1 1 calc R . .
C4 C 0.4752(5) 0.4528(4) 0.6959(3) 0.0300(9) Uani 1 1 d . . .
C15 C 0.4244(4) 0.9707(3) 1.1091(3) 0.0241(8) Uani 1 1 d . . .
C12 C 0.1652(5) 0.8035(3) 1.1430(3) 0.0288(9) Uani 1 1 d . . .
H12A H 0.2133 0.8719 1.1930 0.035 Uiso 1 1 calc R . .
H12B H 0.1361 0.7476 1.1805 0.035 Uiso 1 1 calc R . .
C14 C 0.0298(5) 0.8022(3) 1.0539(4) 0.0302(9) Uani 1 1 d . . .
C101 C 0.2359(5) 0.3025(4) 0.3619(4) 0.0321(9) Uani 1 1 d . . .
C13 C 0.4193(4) 0.8738(3) 1.1584(3) 0.0259(8) Uani 1 1 d . . .
H13A H 0.4931 0.8495 1.1527 0.031 Uiso 1 1 calc R . .
H13B H 0.4410 0.8930 1.2332 0.031 Uiso 1 1 calc R . .
O12 O 0.3891(3) 0.7915(2) 0.9369(2) 0.0236(6) Uani 1 1 d D . .
O2 O 0.1107(3) 0.5640(2) 0.7111(2) 0.0234(6) Uani 1 1 d D . .
O3W O 0.7563(4) 0.9049(3) 0.1220(3) 0.0409(8) Uani 1 1 d D . .
O4W O 0.7404(4) 0.3744(3) 0.5922(3) 0.0449(9) Uani 1 1 d . . .
O6W O 0.7647(6) 0.1307(3) 0.3691(3) 0.0564(11) Uani 1 1 d D . .
O5W O 0.7075(8) 0.1660(4) 0.5412(4) 0.0883(18) Uani 1 1 d . . .
O7W O 0.1448(10) 0.9588(4) 0.3426(5) 0.110(2) Uani 1 1 d D . .
O2W O 0.8496(8) 0.9618(5) 0.3332(4) 0.099(2) Uani 1 1 d D . .
O1W O 0.6829(8) 0.8541(5) 0.4547(5) 0.100(2) Uani 1 1 d D . .
O1P O 0.425(2) 0.0367(14) 0.4568(14) 0.088(8) Uiso 0.316(17) 1 d PU . .
O2P O 0.505(3) 0.0345(19) 0.5771(19) 0.048(9) Uiso 0.157(13) 1 d PU . .
O3P O 0.091(3) 0.056(2) 0.475(2) 0.079(11) Uiso 0.197(16) 1 d P . .
H4WB H 0.692(7) 0.399(5) 0.620(5) 0.054(17) Uiso 1 1 d . . .
H4WA H 0.745(10) 0.404(7) 0.529(8) 0.12(3) Uiso 1 1 d . . .
H12D H 0.398(4) 0.738(2) 0.909(3) 0.016(10) Uiso 1 1 d D . .
H12C H 0.440(7) 0.848(2) 0.923(6) 0.10(3) Uiso 1 1 d D . .
H2C H 0.064(5) 0.584(4) 0.659(2) 0.035(14) Uiso 1 1 d D . .
H2D H 0.112(6) 0.588(4) 0.768(2) 0.048(16) Uiso 1 1 d D . .
H3BW H 0.799(6) 0.869(4) 0.100(4) 0.07(2) Uiso 1 1 d D . .
H3AW H 0.740(6) 0.944(4) 0.076(4) 0.054(18) Uiso 1 1 d D . .
H1AW H 0.594(2) 0.810(3) 0.448(3) 0.000(9) Uiso 1 1 d D . .
H2BW H 0.766(3) 0.954(3) 0.340(3) 0.000(9) Uiso 1 1 d D . .
H6BW H 0.692(5) 0.120(5) 0.309(3) 0.09(3) Uiso 1 1 d D . .
H1BW H 0.667(7) 0.904(13) 0.42(2) 0.50(19) Uiso 1 1 d D . .
H6AW H 0.819(6) 0.198(2) 0.386(5) 0.09(3) Uiso 1 1 d D . .
H5WB H 0.735(8) 0.176(6) 0.467(6) 0.09(2) Uiso 1 1 d . . .
H7BW H 0.09(3) 0.95(2) 0.38(2) 1.5(9) Uiso 1 1 d D . .
H7AW H 0.197(7) 0.921(5) 0.363(6) 0.08(2) Uiso 1 1 d D . .
H2AW H 0.819(6) 0.952(7) 0.2633(18) 0.12(3) Uiso 1 1 d D . .
H5WA H 0.612(4) 0.171(3) 0.527(3) 0.000(8) Uiso 1 1 d . . .

loop_
_atom_site_aniso_label
_atom_site_aniso_U_11
_atom_site_aniso_U_22
_atom_site_aniso_U_33
_atom_site_aniso_U_23
_atom_site_aniso_U_13
_atom_site_aniso_U_12
V1 0.0193(3) 0.0193(3) 0.0208(3) 0.0020(2) 0.0066(3) 0.0015(2)
V11 0.0196(3) 0.0160(3) 0.0233(3) 0.0022(2) 0.0091(3) -0.0005(2)
O17 0.0322(15) 0.0160(13) 0.0309(16) -0.0028(11) 0.0162(13) -0.0047(11)
O14 0.0214(13) 0.0261(15) 0.0325(16) 0.0036(12) 0.0115(12) 0.0041(11)
O7 0.0347(16) 0.0259(15) 0.0200(14) -0.0001(12) 0.0023(12) 0.0104(12)
O4 0.0216(14) 0.0286(15) 0.0303(16) 0.0003(12) 0.0087(12) 0.0047(11)
O13 0.0246(13) 0.0172(13) 0.0219(14) 0.0029(10) 0.0115(11) -0.0036(10)
O16 0.0332(17) 0.0333(17) 0.057(2) 0.0106(15) 0.0300(16) 0.0094(13)
O5 0.0232(13) 0.0256(14) 0.0215(14) 0.0030(11) 0.0078(11) 0.0049(11)
O11 0.0269(14) 0.0249(14) 0.0311(16) 0.0113(12) 0.0085(12) 0.0034(11)
O15 0.0221(13) 0.0180(13) 0.0274(15) 0.0025(11) 0.0110(12) -0.0010(10)
O1 0.0301(15) 0.0238(14) 0.0255(15) 0.0074(12) 0.0084(12) 0.0025(12)
N55 0.0193(16) 0.0292(19) 0.042(2) 0.0030(16) 0.0112(16) -0.0008(14)
O3 0.0256(14) 0.0180(13) 0.0224(14) 0.0035(11) 0.0046(11) 0.0064(11)
N54 0.032(2) 0.036(2) 0.043(2) 0.0089(18) 0.0185(18) 0.0083(16)
N53 0.0242(17) 0.037(2) 0.032(2) 0.0036(17) 0.0031(15) 0.0041(15)
C63 0.0224(17) 0.0164(17) 0.0195(18) 0.0010(14) 0.0065(15) 0.0002(14)
N51 0.0272(18) 0.038(2) 0.041(2) 0.0052(17) 0.0128(17) 0.0086(16)
N56 0.0280(18) 0.0285(19) 0.038(2) 0.0031(16) 0.0122(16) 0.0004(15)
N11 0.0228(15) 0.0156(15) 0.0257(17) -0.0003(12) 0.0116(13) -0.0010(12)
O6 0.0329(17) 0.049(2) 0.0419(19) 0.0064(16) 0.0152(15) 0.0209(15)
N52 0.0305(19) 0.034(2) 0.032(2) 0.0023(16) 0.0042(16) 0.0079(16)
N1 0.0199(15) 0.0201(16) 0.0164(15) 0.0002(12) 0.0024(12) 0.0013(12)
C1 0.0201(17) 0.0187(18) 0.0205(19) 0.0029(14) 0.0061(15) -0.0007(14)
C53 0.0213(17) 0.0134(16) 0.0206(18) 0.0015(14) 0.0069(15) 0.0011(13)
C3 0.0241(19) 0.0201(19) 0.0194(19) 0.0012(15) -0.0007(15) 0.0004(15)
C11 0.0215(17) 0.0162(17) 0.0226(19) 0.0035(14) 0.0080(15) -0.0002(14)
C52 0.0207(17) 0.0159(17) 0.0193(18) 0.0000(14) 0.0058(15) 0.0025(13)
C62 0.0170(16) 0.0159(17) 0.0216(18) 0.0004(14) 0.0074(14) -0.0005(13)
C61 0.0209(17) 0.0170(17) 0.0209(19) 0.0010(14) 0.0095(15) -0.0004(14)
C102 0.031(2) 0.026(2) 0.035(2) -0.0007(17) 0.0188(19) 0.0062(17)
C51 0.0198(17) 0.0182(17) 0.0184(18) 0.0024(14) 0.0055(14) 0.0051(14)
C2 0.034(2) 0.028(2) 0.026(2) 0.0033(17) 0.0106(18) 0.0126(17)
C4 0.028(2) 0.036(2) 0.021(2) -0.0014(17) 0.0071(16) 0.0106(17)
C15 0.0240(18) 0.0170(18) 0.029(2) -0.0001(15) 0.0172(17) -0.0001(14)
C12 0.035(2) 0.0202(19) 0.033(2) 0.0023(16) 0.0218(19) 0.0045(16)
C14 0.030(2) 0.0163(18) 0.039(2) -0.0009(16) 0.0181(19) -0.0010(15)
C101 0.032(2) 0.035(2) 0.031(2) -0.0014(18) 0.0152(19) 0.0137(18)
C13 0.0242(18) 0.0162(18) 0.025(2) 0.0013(15) 0.0092(16) -0.0053(14)
O12 0.0245(13) 0.0151(13) 0.0272(15) 0.0023(11) 0.0131(12) 0.0006(11)
O2 0.0233(13) 0.0241(14) 0.0207(14) 0.0020(12) 0.0080(12) 0.0081(11)
O3W 0.052(2) 0.0372(19) 0.043(2) 0.0115(16) 0.0231(17) 0.0243(17)
O4W 0.060(2) 0.042(2) 0.047(2) 0.0124(17) 0.034(2) 0.0236(18)
O6W 0.095(3) 0.0280(19) 0.032(2) 0.0070(15) 0.024(2) 0.010(2)
O5W 0.142(5) 0.051(3) 0.082(4) 0.012(3) 0.075(4) 0.018(3)
O7W 0.221(8) 0.049(3) 0.107(5) 0.036(3) 0.114(5) 0.053(4)
O2W 0.163(7) 0.088(4) 0.054(3) 0.015(3) 0.043(4) 0.058(4)
O1W 0.157(7) 0.066(4) 0.069(4) 0.013(3) 0.026(4) 0.055(4)

loop_
_atom_type_symbol
_atom_type_description
_atom_type_scat_dispersion_real
_atom_type_scat_dispersion_imag
_atom_type_scat_source
C C 0.0033 0.0016 'International Tables Vol C Tables 4.2.6.8 and 6.1.1.4'
H H 0.0000 0.0000 'International Tables Vol C Tables 4.2.6.8 and 6.1.1.4'
N N 0.0061 0.0033 'International Tables Vol C Tables 4.2.6.8 and 6.1.1.4'
O O 0.0106 0.0060 'International Tables Vol C Tables 4.2.6.8 and 6.1.1.4'
V V 0.3005 0.5294 'International Tables Vol C Tables 4.2.6.8 and 6.1.1.4'

loop_
_geom_angle_atom_site_label_1
_geom_angle_atom_site_label_2
_geom_angle_atom_site_label_3
_geom_angle
_geom_angle_site_symmetry_1
_geom_angle_site_symmetry_3
_geom_angle_publ_flag
O1 V1 O3 100.85(13) . . ?
O1 V1 O4 93.65(14) . . ?
O3 V1 O4 92.00(12) . . ?
O1 V1 O2 104.09(14) . . ?
O3 V1 O2 85.92(12) . . ?
O4 V1 O2 162.22(12) . . ?
O1 V1 O5 98.78(13) . . ?
O3 V1 O5 160.14(12) . . ?
O4 V1 O5 89.72(11) . . ?
O2 V1 O5 86.42(11) . . ?
O1 V1 N1 168.24(14) . . ?
O3 V1 N1 86.64(11) . . ?
O4 V1 N1 76.91(12) . . ?
O2 V1 N1 85.34(12) . . ?
O5 V1 N1 74.49(11) . . ?
O11 V11 O13 100.88(14) . . ?
O11 V11 O12 103.03(14) . . ?
O13 V11 O12 86.38(11) . . ?
O11 V11 O14 93.95(14) . . ?
O13 V11 O14 91.53(12) . . ?
O12 V11 O14 162.98(12) . . ?
O11 V11 O15 98.99(14) . . ?
O13 V11 O15 159.74(12) . . ?
O12 V11 O15 85.36(11) . . ?
O14 V11 O15 90.97(11) . . ?
O11 V11 N11 167.68(14) . . ?
O13 V11 N11 86.90(11) . . ?
O12 V11 N11 86.85(12) . . ?
O14 V11 N11 76.16(12) . . ?
O15 V11 N11 74.20(11) . . ?
C14 O14 V11 124.2(3) . . ?
C4 O4 V1 124.8(3) . . ?
C61 O13 V11 128.2(2) . . ?
C5 O5 V1 121.1(3) . . ?
C15 O15 V11 121.0(2) . . ?
C51 O3 V1 129.8(2) . . ?
C62 C63 C61 120.7(3) . 2_567 ?
C11 N11 C13 110.3(3) . . ?
C11 N11 C12 111.1(3) . . ?
C13 N11 C12 111.0(3) . . ?
C11 N11 V11 111.2(2) . . ?
C13 N11 V11 104.1(2) . . ?
C12 N11 V11 108.9(3) . . ?
C2 N1 C3 110.2(3) . . ?
C2 N1 C1 112.3(3) . . ?
C3 N1 C1 110.4(3) . . ?
C2 N1 V1 108.3(2) . . ?
C3 N1 V1 104.3(2) . . ?
C1 N1 V1 111.1(2) . . ?
N1 C1 C52 112.3(3) . . ?
C51 C53 C52 121.2(3) 2_667 . ?
N1 C3 C5 110.2(3) . . ?
N11 C11 C62 112.0(3) . . ?
C53 C52 C51 119.6(3) . . ?
C53 C52 C1 119.5(3) . . ?
C51 C52 C1 120.9(3) . . ?
C63 C62 C61 120.1(3) . . ?
C63 C62 C11 119.6(3) . . ?
C61 C62 C11 120.2(3) . . ?
O13 C61 C62 121.3(3) . . ?
O13 C61 C63 119.4(3) . 2_567 ?
C62 C61 C63 119.2(3) . 2_567 ?
N54 C102 N55 121.3(4) . . ?
N54 C102 N56 119.4(4) . . ?
N55 C102 N56 119.3(4) . . ?
O3 C51 C53 119.6(3) . 2_667 ?
O3 C51 C52 121.1(3) . . ?
C53 C51 C52 119.2(3) 2_667 . ?
O7 C5 O5 124.3(4) . . ?
O7 C5 C3 119.5(4) . . ?
O5 C5 C3 116.2(3) . . ?
N1 C2 C4 112.8(3) . . ?
O6 C4 O4 124.1(4) . . ?
O6 C4 C2 119.4(4) . . ?
O4 C4 C2 116.4(4) . . ?
O17 C15 O15 124.8(4) . . ?
O17 C15 C13 118.8(4) . . ?
O15 C15 C13 116.5(3) . . ?
N11 C12 C14 111.9(3) . . ?
O16 C14 O14 123.1(4) . . ?
O16 C14 C12 119.2(4) . . ?
O14 C14 C12 117.6(4) . . ?
N51 C101 N53 120.4(4) . . ?
N51 C101 N52 120.1(4) . . ?
N53 C101 N52 119.5(4) . . ?
N11 C13 C15 109.9(3) . . ?
O2P O1P O2P 90.8(16) 2_656 . ?
O1P O2P O1P 89.2(16) 2_656 . ?

loop_
_geom_bond_atom_site_label_1
_geom_bond_atom_site_label_2
_geom_bond_distance
_geom_bond_site_symmetry_2
_geom_bond_publ_flag
V1 O1 1.605(3) . ?
V1 O3 1.952(3) . ?
V1 O4 1.997(3) . ?
V1 O2 2.009(3) . ?
V1 O5 2.051(3) . ?
V1 N1 2.313(3) . ?
V11 O11 1.609(3) . ?
V11 O13 1.951(3) . ?
V11 O12 2.002(3) . ?
V11 O14 2.007(3) . ?
V11 O15 2.044(3) . ?
V11 N11 2.319(3) . ?
O17 C15 1.241(4) . ?
O14 C14 1.289(5) . ?
O7 C5 1.242(5) . ?
O4 C4 1.268(5) . ?
O13 C61 1.365(4) . ?
O16 C14 1.232(5) . ?
O5 C5 1.276(5) . ?
O15 C15 1.279(5) . ?
N55 C102 1.324(6) . ?
O3 C51 1.351(4) . ?
N54 C102 1.319(6) . ?
N53 C101 1.325(6) . ?
C63 C62 1.391(5) . ?
C63 C61 1.406(5) 2_567 ?
N51 C101 1.321(6) . ?
N56 C102 1.331(5) . ?
N11 C11 1.481(5) . ?
N11 C13 1.482(5) . ?
N11 C12 1.487(5) . ?
O6 C4 1.226(5) . ?
N52 C101 1.329(6) . ?
N1 C2 1.470(5) . ?
N1 C3 1.476(5) . ?
N1 C1 1.494(5) . ?
C1 C52 1.511(5) . ?
C53 C51 1.393(5) 2_667 ?
C53 C52 1.395(5) . ?
C3 C5 1.516(6) . ?
C11 C62 1.512(5) . ?
C52 C51 1.395(5) . ?
C62 C61 1.401(5) . ?
C61 C63 1.406(5) 2_567 ?
C51 C53 1.393(5) 2_667 ?
C2 C4 1.543(6) . ?
C15 C13 1.511(6) . ?
C12 C14 1.507(6) . ?
O1P O2P 1.54(3) 2_656 ?
O1P O2P 1.58(3) . ?
O2P O1P 1.54(3) 2_656 ?
